data_8000371
loop_
_publ_author_name
'Andrzejewski, Micha\/l'
'Katrusiak, Andrzej'

_publ_section_title
;
 Piezochromic Porous Metal-Organic Framework.
;
_journal_issue 1
_journal_name_full 'The journal of physical chemistry letters'
_journal_page_first 279
_journal_page_last 284
_journal_paper_doi 10.1021/acs.jpclett.6b02458
_journal_volume 8
_journal_year 2017
_chemical_formula_moiety 'C14 H18 Co N2 O5'
_chemical_formula_sum 'C14 H16 Co N2 O5'
_chemical_formula_weight 351.22
_chemical_name_common AMU1
_chemical_name_systematic
;
Co(1,4-benzenedicarboxylate)(1,4-diazabicyclo[2.2.2]octane)H2O
;
_space_group_crystal_system monoclinic
_space_group_IT_number 6
_space_group_name_Hall 'P -2y'
_space_group_name_H-M_alt 'P 1 m 1'
_atom_sites_solution_hydrogens mixed
_atom_sites_solution_primary direct
_audit_creation_date 2016-07-12
_audit_creation_method
;
Olex2 1.2
(compiled 2016.02.19 svn.r3266 for OlexSys, GUI svn.r5155)
;
_cell_angle_alpha 90
_cell_angle_beta 95.19(3)
_cell_angle_gamma 90
_cell_formula_units_Z 1
_cell_length_a 6.0509(6)
_cell_length_b 7.0817(7)
_cell_length_c 10.657(10)
_cell_measurement_reflns_used 612
_cell_measurement_temperature 296(2)
_cell_measurement_theta_max 52.054
_cell_measurement_theta_min 9.432
_cell_volume 454.8(4)
_computing_molecular_graphics 'Olex2 (Dolomanov et al., 2009)'
_computing_publication_material 'Olex2 (Dolomanov et al., 2009)'
_computing_structure_refinement 'ShelXL (Sheldrick, 2015)'
_computing_structure_solution 'ShelXS (Sheldrick, 2008)'
_diffrn_ambient_temperature 296(2)
_diffrn_measured_fraction_theta_full 0.329
_diffrn_measured_fraction_theta_max 0.329
_diffrn_measurement_device_type 'multiwire proportional'
_diffrn_measurement_method 'phi and omega scans'
_diffrn_radiation_monochromator graphite
_diffrn_radiation_type MoK\a
_diffrn_radiation_wavelength 0.71073
_diffrn_reflns_av_R_equivalents 0.0463
_diffrn_reflns_av_unetI/netI 0.0609
_diffrn_reflns_Laue_measured_fraction_full 0.329
_diffrn_reflns_Laue_measured_fraction_max 0.329
_diffrn_reflns_limit_h_max 7
_diffrn_reflns_limit_h_min -7
_diffrn_reflns_limit_k_max 8
_diffrn_reflns_limit_k_min -8
_diffrn_reflns_limit_l_max 4
_diffrn_reflns_limit_l_min -4
_diffrn_reflns_number 2306
_diffrn_reflns_point_group_measured_fraction_full 0.326
_diffrn_reflns_point_group_measured_fraction_max 0.327
_diffrn_reflns_theta_full 26.000
_diffrn_reflns_theta_max 26.027
_diffrn_reflns_theta_min 4.716
_exptl_absorpt_coefficient_mu 0.964
_exptl_absorpt_correction_T_max 0.908
_exptl_absorpt_correction_T_min 0.891
_exptl_absorpt_correction_type multi-scan
_exptl_absorpt_process_details
;
Data were collected and reduced by program CrysAlisPro, 
and SCALE3 ABSPACK was used for absorption correction
;
_exptl_crystal_colour purple
_exptl_crystal_density_diffrn 1.282
_exptl_crystal_description plate
_exptl_crystal_F_000 183
_exptl_crystal_size_max 0.3
_exptl_crystal_size_mid 0.1
_exptl_crystal_size_min 0.1
_refine_diff_density_max 1.753
_refine_diff_density_min -0.966
_refine_diff_density_rms 0.253
_refine_ls_abs_structure_details
;
 Refined as a perfect inversion twin.
;
_refine_ls_abs_structure_Flack 0.5
_refine_ls_extinction_method none
_refine_ls_goodness_of_fit_ref 1.396
_refine_ls_hydrogen_treatment constr
_refine_ls_matrix_type full
_refine_ls_number_parameters 50
_refine_ls_number_reflns 612
_refine_ls_number_restraints 17
_refine_ls_restrained_S_all 1.841
_refine_ls_R_factor_all 0.1567
_refine_ls_R_factor_gt 0.1323
_refine_ls_shift/su_max 0.000
_refine_ls_shift/su_mean 0.000
_refine_ls_structure_factor_coef Fsqd
_refine_ls_weighting_details 'w=1/[\s^2^(Fo^2^)+(0.2000P)^2^] where P=(Fo^2^+2Fc^2^)/3'
_refine_ls_weighting_scheme calc
_refine_ls_wR_factor_gt 0.3184
_refine_ls_wR_factor_ref 0.3363
_reflns_Friedel_coverage 0.978
_reflns_Friedel_fraction_full 0.324
_reflns_Friedel_fraction_max 0.325
_reflns_number_gt 486
_reflns_number_total 612
_reflns_threshold_expression 'I > 2\s(I)'
_cod_data_source_file jz6b02458_si_004.cif
_cod_data_source_block 029GPa_Pm
_cod_database_code 8000371
_shelx_space_group_comment
;
The symmetry employed for this shelxl refinement is uniquely defined
by the following loop, which should always be used as a source of
symmetry information in preference to the above space-group names.
They are only intended as comments.
;
_olex2_refinement_description
;
1. Fixed Uiso
 At 1.2 times of:
  All C(H) groups, All C(H,H) groups
 At 1.5 times of:
  All O(H,H) groups
2. Restrained distances
 C7-C1
 1.28 with sigma of 0.02
 C7-C1
 1.5 with sigma of 0.02
 C4-C8
 1.5 with sigma of 0.02
 O3-O4
 2.16 with sigma of 0.002
 H1WA-H1WB
 1.66 with sigma of 0.001
 O1W-H1WB
 0.97 with sigma of 0.001
 O2-C1 \\sim C1-O1
 with sigma of 0.02
 C2-C7 \\sim C7-C6
 with sigma of 0.02
 O3-C4 \\sim C4-O4
 with sigma of 0.02
3. Restrained planarity
 O1, O2, C7, C3, C2, C1, C6, C5, C4
 with sigma of 0.1
4. Uiso/Uaniso restraints and constraints
Uiso(O3) = Uiso(O4) = Uiso(O2) = Uiso(O1)
5. Others
 Fixed X: H1WA(0.46616) H1WB(0.42578)
 Fixed Y: H1WA(0) H1WB(0)
 Fixed Z: H1WA(0.03514)
6.a Secondary CH2 refined with riding coordinates:
 C9(H9A,H9B), C10(H10A,H10B), C11(H11A,H11B)
6.b Aromatic/amide H refined with riding coordinates:
 C3(H3), C2(H2), C6(H6), C5(H5)
6.c Fitted hexagon refined as free rotating group:
 C3(C2,C1,C6,C5,C4)
;
_olex2_submission_special_instructions 'No special instructions were received'

loop_
_space_group_symop_operation_xyz
'x, y, z'
'x, -y, z'

loop_
_atom_site_label
_atom_site_type_symbol
_atom_site_fract_x
_atom_site_fract_y
_atom_site_fract_z
_atom_site_U_iso_or_equiv
_atom_site_adp_type
_atom_site_occupancy
_atom_site_site_symmetry_order
_atom_site_calc_flag
_atom_site_refinement_flags_posn
_atom_site_refinement_flags_adp
_atom_site_refinement_flags_occupancy
Co1 Co 0.010(4) 0.0000 -0.023(6) 0.0330(19) Uiso 1 2 d S T P
O1 O 0.087(8) 0.0000 0.161(11) 0.049(5) Uiso 1 2 d DS T P
O2 O -0.268(7) 0.0000 0.098(9) 0.049(5) Uiso 1 2 d DS T P
C7 C -0.121(9) 0.0000 0.194(9) 0.052(15) Uiso 1 2 d DS T P
N1 N 0.004(8) 0.313(2) -0.026(13) 0.033(5) Uiso 1 1 d . . .
O1W O 0.34547(2) 0.0000 -0.04921(2) 0.033(7) Uiso 1 2 d DS T P
C3 C -0.420(6) 0.0000 0.481(9) 0.061(15) Uiso 1 2 d S T P
H3 H -0.5646 0.0000 0.5044 0.073 Uiso 1 2 calc RS T P
C2 C -0.381(6) 0.000(7) 0.355(9) 0.057(16) Uiso 1 2 d DGS T P
H2 H -0.5004 0.0000 0.2931 0.069 Uiso 1 2 calc RS T P
C1 C -0.165(6) 0.000(9) 0.320(9) 0.033(10) Uiso 1 2 d DGS T P
C6 C 0.012(5) 0.000(9) 0.413(9) 0.065(19) Uiso 1 2 d DGS T P
H6 H 0.1571 0.0000 0.3897 0.078 Uiso 1 2 calc RS T P
C5 C -0.026(6) 0.000(9) 0.539(9) 0.08(2) Uiso 1 2 d GS T P
H5 H 0.0929 0.0000 0.6010 0.092 Uiso 1 2 calc RS T P
C4 C -0.242(7) 0.000(7) 0.574(9) 0.027(9) Uiso 1 2 d DGS T P
C9 C 0.111(7) 0.395(5) -0.133(10) 0.050(10) Uiso 1 1 d . . .
H9A H 0.0335 0.3504 -0.2114 0.060 Uiso 1 1 calc R . .
H9B H 0.2631 0.3504 -0.1305 0.060 Uiso 1 1 calc R . .
C10 C -0.222(7) 0.394(4) -0.031(10) 0.039(8) Uiso 1 1 d . . .
H10A H -0.2945 0.3492 0.0407 0.046 Uiso 1 1 calc R . .
H10B H -0.3070 0.3492 -0.1069 0.046 Uiso 1 1 calc R . .
C11 C 0.146(7) 0.394(5) 0.092(11) 0.052(9) Uiso 1 1 d . . .
H11A H 0.0859 0.3486 0.1681 0.063 Uiso 1 1 calc R . .
H11B H 0.2970 0.3486 0.0927 0.063 Uiso 1 1 calc R . .
C8 C -0.271(10) 0.0000 0.712(9) 0.061(16) Uiso 1 2 d DS T P
O4 O -0.115(7) 0.0000 0.796(9) 0.049(5) Uiso 1 2 d DS T P
O3 O -0.470(7) 0.0000 0.751(10) 0.049(5) Uiso 1 2 d DS T P
H1WA H 0.4662 0.0000 0.0351 0.074 Uiso 1 2 d DRS T P
H1WB H 0.4258 0.0000 -0.12229(11) 0.074 Uiso 1 2 d DRS T P

loop_
_atom_type_symbol
_atom_type_description
_atom_type_scat_dispersion_real
_atom_type_scat_dispersion_imag
_atom_type_scat_source
C C 0.0033 0.0016 'International Tables Vol C Tables 4.2.6.8 and 6.1.1.4'
H H 0.0000 0.0000 'International Tables Vol C Tables 4.2.6.8 and 6.1.1.4'
Co Co 0.3494 0.9721 'International Tables Vol C Tables 4.2.6.8 and 6.1.1.4'
N N 0.0061 0.0033 'International Tables Vol C Tables 4.2.6.8 and 6.1.1.4'
O O 0.0106 0.0060 'International Tables Vol C Tables 4.2.6.8 and 6.1.1.4'

loop_
_geom_angle_atom_site_label_1
_geom_angle_atom_site_label_2
_geom_angle_atom_site_label_3
_geom_angle
_geom_angle_site_symmetry_1
_geom_angle_site_symmetry_3
O1 Co1 O2 63(2) . .
O1 Co1 N1 91(3) . 2
O1 Co1 N1 91(3) . .
O1 Co1 O1W 89(2) . .
O1 Co1 O4 171.4(15) . 1_554
O2 Co1 N1 90(2) . 2
O2 Co1 N1 90(2) . .
N1 Co1 N1 178(4) . 2
O1W Co1 O2 152(2) . .
O1W Co1 N1 90.7(12) . .
O1W Co1 N1 90.7(12) . 2
O4 Co1 O2 108.6(18) 1_554 .
O4 Co1 N1 89(3) 1_554 2
O4 Co1 N1 89(3) 1_554 .
O4 Co1 O1W 99(2) 1_554 .
C7 O1 Co1 97(5) 2 .
C7 O1 Co1 97(5) . .
C7 O1 C7 0(8) 2 .
C7 O2 Co1 87(3) . .
C7 O2 Co1 87(3) 2 .
C7 O2 C7 0(6) 2 .
O1 C7 C1 121(5) . .
O2 C7 O1 113(7) . .
O2 C7 C1 126(3) . .
C7 C7 O1 0(10) 2 .
C7 C7 O2 0(10) 2 .
C7 C7 C1 0(10) 2 .
C9 N1 Co1 113(5) . .
C9 N1 C11 104(4) . .
C10 N1 Co1 114(2) . .
C10 N1 C9 107(6) . .
C10 N1 C11 109(7) . .
C11 N1 Co1 110(5) . .
Co1 O1W H1WA 118.2(19) . .
Co1 O1W H1WB 133.4(19) . .
H1WA O1W H1WB 108.41(6) . .
C2 C3 H3 120.0 . .
C2 C3 C4 120.0 . .
C4 C3 H3 120.0 . .
C3 C2 H2 120.0 . .
C3 C2 C1 120.0 . .
C1 C2 H2 120.0 . .
C7 C1 C7 0.0(16) 2 .
C2 C1 C7 121.3(11) . .
C2 C1 C7 121.3(11) . 2
C6 C1 C7 118.7(11) . 2
C6 C1 C7 118.7(11) . .
C6 C1 C2 120.0 . .
C1 C6 H6 120.0 . .
C1 C6 C5 120.0 . .
C5 C6 H6 120.0 . .
C6 C5 H5 120.0 . .
C4 C5 C6 120.0 . .
C4 C5 H5 120.0 . .
C3 C4 C8 123(3) . .
C5 C4 C3 120.0 . .
C5 C4 C8 117(3) . .
N1 C9 C9 113(2) . 2_565
N1 C9 H9A 109.0 . .
N1 C9 H9B 109.0 . .
C9 C9 H9A 109.0 2_565 .
C9 C9 H9B 109.0 2_565 .
H9A C9 H9B 107.8 . .
N1 C10 C10 112.6(14) . 2_565
N1 C10 H10A 109.1 . .
N1 C10 H10B 109.1 . .
C10 C10 H10A 109.1 2_565 .
C10 C10 H10B 109.1 2_565 .
H10A C10 H10B 107.8 . .
N1 C11 H11A 109.3 . .
N1 C11 H11B 109.3 . .
C11 C11 N1 111(3) 2_565 .
C11 C11 H11A 109.3 2_565 .
C11 C11 H11B 109.3 2_565 .
H11A C11 H11B 108.0 . .
O4 C8 C4 124(5) . .
O4 C8 O3 116(7) . .
O3 C8 C4 120(5) . .
C8 O4 Co1 153(4) . 1_556

loop_
_geom_bond_atom_site_label_1
_geom_bond_atom_site_label_2
_geom_bond_distance
_geom_bond_site_symmetry_2
Co1 O1 1.97(9) .
Co1 O2 2.21(4) .
Co1 N1 2.221(15) 2
Co1 N1 2.220(15) .
Co1 O1W 2.07(3) .
Co1 O4 2.01(6) 1_554
O1 C7 1.34(6) .
O1 C7 1.34(6) 2
O2 C7 1.29(6) 2
O2 C7 1.29(6) .
C7 C7 0.0(2) 2
C7 C1 1.40(2) .
N1 C9 1.48(13) .
N1 C10 1.48(5) .
N1 C11 1.56(14) .
O1W H1WA 1.1057(7) .
O1W H1WB 0.9546(12) .
C3 H3 0.9300 .
C3 C2 1.3900 .
C3 C4 1.3900 .
C2 H2 0.9300 .
C2 C1 1.3900 .
C1 C7 1.40(2) 2
C1 C6 1.3900 .
C6 H6 0.9300 .
C6 C5 1.3900 .
C5 H5 0.9300 .
C5 C4 1.3900 .
C4 C8 1.50(3) .
C9 C9 1.49(8) 2_565
C9 H9A 0.9700 .
C9 H9B 0.9700 .
C10 C10 1.50(5) 2_565
C10 H10A 0.9700 .
C10 H10B 0.9700 .
C11 C11 1.50(7) 2_565
C11 H11A 0.9700 .
C11 H11B 0.9700 .
C8 O4 1.24(7) .
C8 O3 1.31(6) .
O4 Co1 2.01(6) 1_556

loop_
_geom_torsion_atom_site_label_1
_geom_torsion_atom_site_label_2
_geom_torsion_atom_site_label_3
_geom_torsion_atom_site_label_4
_geom_torsion
_geom_torsion_site_symmetry_1
_geom_torsion_site_symmetry_4
Co1 O1 C7 O2 0.000(3) . .
Co1 O1 C7 C7 0(11) . 2
Co1 O1 C7 C1 180(3) . .
Co1 O2 C7 O1 0.000(4) . .
Co1 O2 C7 C7 0(100) . 2
Co1 O2 C7 C1 180(3) . .
Co1 N1 C9 C9 -178.8(19) . 2_565
Co1 N1 C10 C10 179(3) . 2_565
Co1 N1 C11 C11 179.6(19) . 2_565
O1 C7 C1 C7 0(100) . 2
O1 C7 C1 C2 180.0(15) . .
O1 C7 C1 C6 0(5) . .
O2 C7 C1 C7 0(100) . 2
O2 C7 C1 C2 0(5) . .
O2 C7 C1 C6 180(2) . .
C7 O1 C7 O2 0(100) 2 .
C7 O1 C7 C1 0(100) 2 .
C7 O2 C7 O1 0(100) 2 .
C7 O2 C7 C1 0(100) 2 .
C7 C7 C1 C2 0(10) 2 .
C7 C7 C1 C6 0(100) 2 .
C7 C1 C6 C5 180(5) 2 .
C7 C1 C6 C5 180(5) . .
C3 C2 C1 C7 180(5) . 2
C3 C2 C1 C7 180(5) . .
C3 C2 C1 C6 0.0 . .
C3 C4 C8 O4 180(2) . .
C3 C4 C8 O3 0(5) . .
C2 C3 C4 C5 0.0 . .
C2 C3 C4 C8 180(5) . .
C2 C1 C6 C5 0.0 . .
C1 C6 C5 C4 0.0 . .
C6 C5 C4 C3 0.0 . .
C6 C5 C4 C8 180(4) . .
C5 C4 C8 O4 0(2) . .
C5 C4 C8 O3 180.0(15) . .
C4 C3 C2 C1 0.0 . .
C4 C8 O4 Co1 180(2) . 1_556
C9 N1 C10 C10 -56(7) . 2_565
C9 N1 C11 C11 58(3) . 2_565
C10 N1 C9 C9 56(6) . 2_565
C10 N1 C11 C11 -55(6) . 2_565
C11 N1 C9 C9 -59(3) . 2_565
C11 N1 C10 C10 56(7) . 2_565
O3 C8 O4 Co1 0.00(2) . 1_556
